data_1556702
loop_
_publ_author_name
'Johnson, Corey R.'
'Basaran, Ismet'
'Rhaman, Md Mhahabubur'
'Powell, Douglas R.'
'Hossain, Md. Alamgir'

_publ_section_title
;
 Bis{2,6-bis[(<i>E</i>)-(4-fluorobenzylimino)methyl]pyridine}nickel(II)
 dinitrate dihydrate
;
_journal_issue 12
_journal_name_full IUCrData
_journal_page_first x191688
_journal_paper_doi 10.1107/S2414314619016882
_journal_volume 4
_journal_year 2019
_chemical_formula_iupac '[Ni (C21 H17 F2 N3)2] (N O3)2, 2H2 O'
_chemical_formula_moiety 'C42 H34 F4 N6 Ni 2+, 2(N O3 -), 2(H2 O)'
_chemical_formula_sum 'C42 H38 F4 N8 Ni O8'
_chemical_formula_weight 917.51
_chemical_name_systematic
;
Bis{2,6-bis[(<i>E</i>)-(4-fluorobenzylimino)methyl]pyridine}nickel(II)
dinitrate dihydrate
;
_space_group_crystal_system orthorhombic
_space_group_IT_number 61
_space_group_name_Hall '-P 2ac 2ab'
_space_group_name_H-M_alt 'P b c a'
_atom_sites_solution_hydrogens mixed
_atom_sites_solution_primary direct
_atom_sites_solution_secondary difmap
_audit_creation_method SHELXL-2018/3
_cell_angle_alpha 90
_cell_angle_beta 90
_cell_angle_gamma 90
_cell_formula_units_Z 8
_cell_length_a 17.0353(13)
_cell_length_b 18.7759(14)
_cell_length_c 25.4659(18)
_cell_measurement_reflns_used 9364
_cell_measurement_temperature 100(2)
_cell_measurement_theta_max 26.66
_cell_measurement_theta_min 2.27
_cell_volume 8145.3(10)
_computing_cell_refinement
;
SAINT (Bruker, 2007)
;
_computing_data_collection
;
APEX2 (Bruker, 2007)
;
_computing_data_reduction
;
SAINT (Bruker, 2007)
;
_computing_molecular_graphics
;
Mercury (Macrae <i>et al.</i>,  2020)
;
_computing_publication_material
;
SHELXL2018 (Sheldrick, 2015b)
;
_computing_structure_refinement
;
SHELXL2018 (Sheldrick, 2015b)
;
_computing_structure_solution
;
SHELXT (Sheldrick, 2015a)
;
_diffrn_ambient_temperature 100(2)
_diffrn_measured_fraction_theta_full 1.000
_diffrn_measured_fraction_theta_max 0.998
_diffrn_measurement_device_type 'Bruker APEX CCD'
_diffrn_measurement_method '\f and \w scans'
_diffrn_radiation_type MoK\a
_diffrn_radiation_wavelength 0.71073
_diffrn_reflns_av_R_equivalents 0.0323
_diffrn_reflns_av_unetI/netI 0.0113
_diffrn_reflns_limit_h_max 21
_diffrn_reflns_limit_h_min -21
_diffrn_reflns_limit_k_max 23
_diffrn_reflns_limit_k_min -23
_diffrn_reflns_limit_l_max 32
_diffrn_reflns_limit_l_min -32
_diffrn_reflns_number 161343
_diffrn_reflns_theta_full 25.242
_diffrn_reflns_theta_max 26.783
_diffrn_reflns_theta_min 1.599
_exptl_absorpt_coefficient_mu 0.560
_exptl_absorpt_correction_T_max 0.7454
_exptl_absorpt_correction_T_min 0.6848
_exptl_absorpt_correction_type multi-scan
_exptl_absorpt_process_details
;
(<i>SADABS</i>; Bruker, 2007)
;
_exptl_crystal_colour bluish_black
_exptl_crystal_density_diffrn 1.496
_exptl_crystal_description block
_exptl_crystal_F_000 3792
_exptl_crystal_size_max 0.520
_exptl_crystal_size_mid 0.400
_exptl_crystal_size_min 0.240
_refine_diff_density_max 0.559
_refine_diff_density_min -0.687
_refine_ls_extinction_method none
_refine_ls_goodness_of_fit_ref 1.008
_refine_ls_hydrogen_treatment mixed
_refine_ls_matrix_type full
_refine_ls_number_parameters 580
_refine_ls_number_reflns 8675
_refine_ls_number_restraints 4
_refine_ls_restrained_S_all 1.008
_refine_ls_R_factor_all 0.0432
_refine_ls_R_factor_gt 0.0347
_refine_ls_shift/su_max 0.003
_refine_ls_shift/su_mean 0.000
_refine_ls_structure_factor_coef Fsqd
_refine_ls_weighting_details 'w=1/[\s^2^(Fo^2^)+(0.0640P)^2^+7.1000P] where P=(Fo^2^+2Fc^2^)/3'
_refine_ls_weighting_scheme calc
_refine_ls_wR_factor_gt 0.0989
_refine_ls_wR_factor_ref 0.1094
_reflns_number_gt 7462
_reflns_number_total 8675
_reflns_threshold_expression 'I > 2\s(I)'
_cod_data_source_file wm4117sup1.cif
_cod_data_source_block I
_cod_database_code 1556702
_shelx_space_group_comment
;
The symmetry employed for this shelxl refinement is uniquely defined
by the following loop, which should always be used as a source of
symmetry information in preference to the above space-group names.
They are only intended as comments.
;
_shelx_estimated_absorpt_t_min 0.760
_shelx_estimated_absorpt_t_max 0.877

loop_
_space_group_symop_operation_xyz
'x, y, z'
'-x+1/2, -y, z+1/2'
'-x, y+1/2, -z+1/2'
'x+1/2, -y+1/2, -z'
'-x, -y, -z'
'x-1/2, y, -z-1/2'
'x, -y-1/2, z-1/2'
'-x-1/2, y-1/2, z'

loop_
_atom_site_type_symbol
_atom_site_label
_atom_site_fract_x
_atom_site_fract_y
_atom_site_fract_z
_atom_site_U_iso_or_equiv
_atom_site_adp_type
_atom_site_calc_flag
_atom_site_occupancy
Ni Ni1 0.56405(2) 0.28869(2) 0.64363(2) 0.01841(8) Uani d 1
F F1 0.63434(12) 0.22324(10) 0.89733(6) 0.0683(5) Uani d 1
F F2 0.36925(9) -0.03240(7) 0.57727(6) 0.0470(4) Uani d 1
F F3 0.89670(8) 0.41647(8) 0.50480(5) 0.0438(3) Uani d 1
F F4 0.31167(8) 0.55522(6) 0.61596(5) 0.0392(3) Uani d 1
N N1 0.52019(8) 0.34183(7) 0.69806(5) 0.0170(3) Uani d 1
N N2 0.55829(8) 0.38380(8) 0.60935(6) 0.0187(3) Uani d 1
N N3 0.55104(9) 0.21275(7) 0.69753(6) 0.0184(3) Uani d 1
N N4 0.61183(9) 0.23418(8) 0.58681(6) 0.0190(3) Uani d 1
N N5 0.69087(9) 0.29623(8) 0.66063(6) 0.0212(3) Uani d 1
N N6 0.46197(9) 0.25163(8) 0.59733(6) 0.0201(3) Uani d 1
C C1 0.49857(10) 0.30917(9) 0.74283(7) 0.0194(3) Uani d 1
C C2 0.46540(11) 0.34686(10) 0.78416(7) 0.0232(4) Uani d 1
H H2 0.449286 0.323263 0.815346 0.028 Uiso calc 1
C C3 0.45641(11) 0.42011(10) 0.77864(8) 0.0254(4) Uani d 1
H H3 0.434032 0.447191 0.806363 0.030 Uiso calc 1
C C4 0.48008(11) 0.45384(10) 0.73265(7) 0.0231(4) Uani d 1
H H4 0.475052 0.503976 0.728884 0.028 Uiso calc 1
C C5 0.51122(10) 0.41274(9) 0.69232(7) 0.0191(3) Uani d 1
C C6 0.53341(10) 0.43430(9) 0.63923(7) 0.0206(3) Uani d 1
H H6 0.529733 0.482243 0.627570 0.025 Uiso calc 1
C C7 0.57583(11) 0.40007(10) 0.55444(7) 0.0234(4) Uani d 1
H H7A 0.554387 0.447612 0.545665 0.028 Uiso calc 1
H H7AB 0.549607 0.364625 0.531617 0.028 Uiso calc 1
C C8 0.66288(11) 0.39936(9) 0.54347(7) 0.0227(4) Uani d 1
C C9 0.71632(12) 0.42861(10) 0.57875(7) 0.0260(4) Uani d 1
H H9 0.698114 0.446061 0.611577 0.031 Uiso calc 1
C C10 0.79573(12) 0.43276(11) 0.56685(8) 0.0302(4) Uani d 1
H H10 0.832377 0.451112 0.591503 0.036 Uiso calc 1
C C11 0.81964(13) 0.40936(11) 0.51810(8) 0.0321(4) Uani d 1
C C12 0.76922(13) 0.38008(11) 0.48242(8) 0.0338(5) Uani d 1
H H12 0.787768 0.364129 0.449264 0.041 Uiso calc 1
C C13 0.69037(13) 0.37403(10) 0.49549(7) 0.0288(4) Uani d 1
H H13 0.654907 0.352446 0.471504 0.035 Uiso calc 1
C C14 0.51882(10) 0.23369(9) 0.74059(7) 0.0203(3) Uani d 1
H H14 0.508897 0.202136 0.768985 0.024 Uiso calc 1
C C15 0.57673(11) 0.13819(9) 0.69424(7) 0.0218(4) Uani d 1
H H15A 0.580371 0.117940 0.730054 0.026 Uiso calc 1
H H15B 0.629590 0.136110 0.678154 0.026 Uiso calc 1
C C16 0.52024(11) 0.09422(9) 0.66190(7) 0.0213(4) Uani d 1
C C17 0.54625(12) 0.05882(10) 0.61703(7) 0.0254(4) Uani d 1
H H17 0.599182 0.064108 0.605950 0.030 Uiso calc 1
C C18 0.49532(14) 0.01572(11) 0.58828(8) 0.0326(5) Uani d 1
H H18 0.512802 -0.008752 0.557796 0.039 Uiso calc 1
C C19 0.41938(14) 0.00969(11) 0.60527(8) 0.0330(5) Uani d 1
C C20 0.39085(13) 0.04347(11) 0.64916(8) 0.0318(4) Uani d 1
H H20 0.337693 0.037982 0.659681 0.038 Uiso calc 1
C C21 0.44252(11) 0.08608(10) 0.67776(8) 0.0253(4) Uani d 1
H H21 0.424493 0.109822 0.708410 0.030 Uiso calc 1
C C22 0.56689(11) 0.20617(9) 0.54884(7) 0.0206(4) Uani d 1
C C23 0.59935(13) 0.16824(10) 0.50687(7) 0.0278(4) Uani d 1
H H23 0.566872 0.149833 0.479749 0.033 Uiso calc 1
C C24 0.67990(13) 0.15809(11) 0.50567(8) 0.0327(4) Uani d 1
H H24 0.703320 0.131766 0.477934 0.039 Uiso calc 1
C C25 0.72610(12) 0.18666(11) 0.54530(8) 0.0297(4) Uani d 1
H H25 0.781380 0.180018 0.545100 0.036 Uiso calc 1
C C26 0.69029(11) 0.22510(10) 0.58523(7) 0.0229(4) Uani d 1
C C27 0.73211(11) 0.26043(10) 0.62806(7) 0.0245(4) Uani d 1
H H27 0.787498 0.256930 0.631529 0.029 Uiso calc 1
C C28 0.73112(11) 0.33406(11) 0.70322(8) 0.0283(4) Uani d 1
H H28A 0.718569 0.385485 0.701435 0.034 Uiso calc 1
H H28B 0.788617 0.328482 0.699332 0.034 Uiso calc 1
C C29 0.70543(11) 0.30453(11) 0.75535(7) 0.0264(4) Uani d 1
C C30 0.66522(11) 0.34672(11) 0.79102(8) 0.0285(4) Uani d 1
H H30 0.654053 0.394904 0.782425 0.034 Uiso calc 1
C C31 0.64102(13) 0.31965(13) 0.83910(8) 0.0368(5) Uani d 1
H H31 0.613410 0.348573 0.863511 0.044 Uiso calc 1
C C32 0.65816(16) 0.24988(15) 0.85031(8) 0.0434(6) Uani d 1
C C33 0.69808(16) 0.20601(12) 0.81624(9) 0.0423(6) Uani d 1
H H33 0.708871 0.157882 0.825219 0.051 Uiso calc 1
C C34 0.72215(13) 0.23395(11) 0.76841(8) 0.0339(5) Uani d 1
H H34 0.750222 0.204811 0.744382 0.041 Uiso calc 1
C C35 0.48277(11) 0.21748(9) 0.55641(7) 0.0218(4) Uani d 1
H H35 0.445293 0.200148 0.531924 0.026 Uiso calc 1
C C36 0.37800(11) 0.26274(10) 0.60653(8) 0.0272(4) Uani d 1
H H36A 0.362563 0.239761 0.639955 0.033 Uiso calc 1
H H36B 0.347472 0.240427 0.577827 0.033 Uiso calc 1
C C37 0.35948(10) 0.34148(10) 0.60900(7) 0.0217(4) Uani d 1
C C38 0.36431(11) 0.38280(10) 0.56371(7) 0.0238(4) Uani d 1
H H38 0.378772 0.361272 0.531371 0.029 Uiso calc 1
C C39 0.34813(12) 0.45525(11) 0.56546(8) 0.0278(4) Uani d 1
H H39 0.351257 0.483902 0.534786 0.033 Uiso calc 1
C C40 0.32736(11) 0.48422(10) 0.61331(8) 0.0265(4) Uani d 1
C C41 0.32144(11) 0.44549(11) 0.65888(7) 0.0257(4) Uani d 1
H H41 0.306529 0.467281 0.691036 0.031 Uiso calc 1
C C42 0.33817(10) 0.37303(10) 0.65607(7) 0.0242(4) Uani d 1
H H42 0.334916 0.344751 0.686930 0.029 Uiso calc 1
N N1C 0.44870(10) 0.25225(9) 0.41568(6) 0.0270(3) Uani d 1
O O1C 0.45857(12) 0.29359(9) 0.45374(6) 0.0453(4) Uani d 1
O O2C 0.46221(11) 0.18737(8) 0.41992(7) 0.0447(4) Uani d 1
O O3C 0.42413(9) 0.27623(8) 0.37264(6) 0.0321(3) Uani d 1
N N1D 0.26557(10) 0.46087(9) 0.30779(7) 0.0300(4) Uani d 1
O O1D 0.26571(9) 0.41323(8) 0.34230(6) 0.0378(4) Uani d 1
O O2D 0.33011(10) 0.48588(9) 0.29188(8) 0.0479(4) Uani d 1
O O3D 0.20287(10) 0.48652(9) 0.29197(8) 0.0516(5) Uani d 1
O O1S 0.45995(11) 0.39752(8) 0.31231(6) 0.0382(4) Uani d 1
H H1S 0.4519(16) 0.3656(12) 0.3342(10) 0.046 Uiso d 1
H H2S 0.4180(12) 0.4219(14) 0.3062(11) 0.046 Uiso d 1
O O1T 0.38587(10) 0.42834(8) 0.43101(6) 0.0362(3) Uani d 1
H H1T 0.4134(15) 0.3897(11) 0.4336(11) 0.043 Uiso d 1
H H2T 0.3526(14) 0.4229(15) 0.4063(9) 0.043 Uiso d 1

loop_
_atom_site_aniso_label
_atom_site_aniso_U_11
_atom_site_aniso_U_22
_atom_site_aniso_U_33
_atom_site_aniso_U_12
_atom_site_aniso_U_13
_atom_site_aniso_U_23
Ni1 0.01987(13) 0.01626(13) 0.01908(13) -0.00008(8) -0.00018(8) -0.00037(8)
F1 0.0980(14) 0.0766(12) 0.0303(8) 0.0026(10) -0.0023(8) 0.0246(7)
F2 0.0559(9) 0.0391(7) 0.0459(8) -0.0122(6) -0.0231(7) -0.0091(6)
F3 0.0330(7) 0.0560(8) 0.0424(7) 0.0115(6) 0.0156(6) 0.0121(6)
F4 0.0540(8) 0.0238(6) 0.0398(7) 0.0121(6) 0.0005(6) -0.0013(5)
N1 0.0158(7) 0.0162(7) 0.0192(7) -0.0009(5) -0.0010(5) -0.0005(5)
N2 0.0188(7) 0.0176(7) 0.0198(7) -0.0030(5) -0.0022(5) 0.0023(6)
N3 0.0191(7) 0.0154(7) 0.0208(7) -0.0018(5) -0.0031(6) 0.0006(5)
N4 0.0214(7) 0.0168(7) 0.0188(7) 0.0015(6) 0.0001(6) 0.0017(5)
N5 0.0210(7) 0.0206(7) 0.0221(7) -0.0027(6) -0.0023(6) 0.0023(6)
N6 0.0208(7) 0.0149(7) 0.0245(7) -0.0001(5) -0.0021(6) 0.0017(6)
C1 0.0174(8) 0.0209(8) 0.0197(8) -0.0033(6) -0.0016(6) -0.0002(6)
C2 0.0212(9) 0.0267(9) 0.0216(8) -0.0028(7) 0.0011(7) -0.0017(7)
C3 0.0236(9) 0.0262(9) 0.0264(9) 0.0005(7) 0.0022(7) -0.0083(7)
C4 0.0224(9) 0.0175(8) 0.0295(9) 0.0001(7) 0.0006(7) -0.0037(7)
C5 0.0174(8) 0.0159(8) 0.0241(8) -0.0011(6) -0.0015(6) -0.0017(6)
C6 0.0199(8) 0.0163(8) 0.0256(9) -0.0015(6) -0.0031(7) 0.0015(6)
C7 0.0296(9) 0.0220(9) 0.0185(8) -0.0037(7) -0.0023(7) 0.0025(7)
C8 0.0307(10) 0.0177(8) 0.0197(8) -0.0009(7) 0.0020(7) 0.0034(6)
C9 0.0314(10) 0.0268(9) 0.0200(8) -0.0045(8) 0.0051(7) -0.0020(7)
C10 0.0301(10) 0.0312(10) 0.0293(10) -0.0035(8) 0.0029(8) 0.0008(8)
C11 0.0322(10) 0.0316(10) 0.0325(10) 0.0078(8) 0.0103(8) 0.0100(8)
C12 0.0449(12) 0.0317(10) 0.0249(9) 0.0152(9) 0.0068(9) 0.0010(8)
C13 0.0428(11) 0.0220(9) 0.0215(9) 0.0071(8) -0.0025(8) -0.0014(7)
C14 0.0209(8) 0.0202(8) 0.0199(8) -0.0031(7) -0.0015(7) 0.0029(6)
C15 0.0240(9) 0.0159(8) 0.0256(9) 0.0006(7) -0.0048(7) 0.0014(7)
C16 0.0274(9) 0.0139(8) 0.0225(8) 0.0019(7) -0.0052(7) 0.0033(6)
C17 0.0339(10) 0.0184(8) 0.0238(9) 0.0022(7) -0.0019(8) 0.0018(7)
C18 0.0483(13) 0.0261(10) 0.0235(9) 0.0021(9) -0.0068(9) -0.0030(8)
C19 0.0446(12) 0.0232(9) 0.0311(10) -0.0057(9) -0.0172(9) -0.0006(8)
C20 0.0286(10) 0.0280(10) 0.0386(11) -0.0048(8) -0.0073(8) 0.0019(8)
C21 0.0287(10) 0.0217(9) 0.0255(9) 0.0001(7) -0.0026(7) -0.0009(7)
C22 0.0271(9) 0.0160(8) 0.0187(8) 0.0015(6) -0.0014(7) 0.0018(6)
C23 0.0390(11) 0.0251(9) 0.0193(8) 0.0039(8) -0.0010(8) -0.0027(7)
C24 0.0405(11) 0.0324(10) 0.0252(9) 0.0093(9) 0.0063(8) -0.0041(8)
C25 0.0279(10) 0.0318(10) 0.0295(10) 0.0097(8) 0.0056(8) 0.0018(8)
C26 0.0236(9) 0.0221(9) 0.0230(9) 0.0038(7) 0.0017(7) 0.0034(7)
C27 0.0186(8) 0.0268(9) 0.0282(9) -0.0003(7) -0.0002(7) 0.0037(8)
C28 0.0251(9) 0.0291(10) 0.0305(10) -0.0076(8) -0.0063(8) -0.0007(8)
C29 0.0240(9) 0.0286(9) 0.0266(9) -0.0048(8) -0.0109(7) 0.0004(7)
C30 0.0259(9) 0.0308(10) 0.0288(9) -0.0017(8) -0.0106(8) -0.0005(8)
C31 0.0357(11) 0.0479(13) 0.0267(10) 0.0013(10) -0.0089(9) 0.0008(9)
C32 0.0529(14) 0.0521(14) 0.0251(10) -0.0053(12) -0.0098(10) 0.0112(10)
C33 0.0570(15) 0.0335(11) 0.0364(12) 0.0013(10) -0.0194(11) 0.0101(9)
C34 0.0395(12) 0.0301(11) 0.0320(10) 0.0000(9) -0.0144(9) -0.0023(8)
C35 0.0266(9) 0.0171(8) 0.0218(8) -0.0007(7) -0.0055(7) 0.0007(6)
C36 0.0203(9) 0.0218(9) 0.0396(11) -0.0035(7) 0.0007(8) -0.0007(8)
C37 0.0135(8) 0.0225(9) 0.0292(9) -0.0017(6) -0.0029(7) -0.0005(7)
C38 0.0230(9) 0.0253(9) 0.0232(8) 0.0023(7) -0.0039(7) -0.0031(7)
C39 0.0313(10) 0.0284(10) 0.0238(9) 0.0047(8) -0.0032(8) 0.0039(7)
C40 0.0252(9) 0.0221(9) 0.0322(10) 0.0053(7) -0.0030(8) -0.0024(7)
C41 0.0209(9) 0.0313(10) 0.0249(9) 0.0057(7) 0.0002(7) -0.0028(7)
C42 0.0176(8) 0.0291(9) 0.0259(9) 0.0006(7) 0.0022(7) 0.0045(7)
N1C 0.0274(8) 0.0300(9) 0.0235(8) 0.0027(7) -0.0005(6) 0.0046(6)
O1C 0.0702(12) 0.0405(9) 0.0253(8) 0.0120(8) -0.0079(8) -0.0044(6)
O2C 0.0649(11) 0.0270(8) 0.0423(9) 0.0016(8) -0.0131(8) 0.0090(7)
O3C 0.0400(8) 0.0296(7) 0.0268(7) 0.0021(6) -0.0073(6) 0.0058(6)
N1D 0.0323(9) 0.0223(8) 0.0354(9) -0.0052(7) -0.0031(7) 0.0030(7)
O1D 0.0388(9) 0.0341(8) 0.0406(8) -0.0086(7) -0.0068(7) 0.0143(7)
O2D 0.0354(9) 0.0420(9) 0.0664(12) 0.0028(7) 0.0134(8) 0.0209(8)
O3D 0.0333(9) 0.0421(9) 0.0795(13) -0.0073(7) -0.0176(9) 0.0244(9)
O1S 0.0492(10) 0.0299(8) 0.0353(8) 0.0083(7) 0.0144(7) 0.0072(6)
O1T 0.0434(9) 0.0305(8) 0.0346(8) 0.0024(7) -0.0015(7) -0.0018(6)

loop_
_atom_type_symbol
_atom_type_description
_atom_type_scat_dispersion_real
_atom_type_scat_dispersion_imag
_atom_type_scat_source
C C 0.0033 0.0016 'International Tables Vol C Tables 4.2.6.8 and 6.1.1.4'
H H 0.0000 0.0000 'International Tables Vol C Tables 4.2.6.8 and 6.1.1.4'
N N 0.0061 0.0033 'International Tables Vol C Tables 4.2.6.8 and 6.1.1.4'
O O 0.0106 0.0060 'International Tables Vol C Tables 4.2.6.8 and 6.1.1.4'
F F 0.0171 0.0103 'International Tables Vol C Tables 4.2.6.8 and 6.1.1.4'
Ni Ni 0.3393 1.1124 'International Tables Vol C Tables 4.2.6.8 and 6.1.1.4'

loop_
_geom_angle_atom_site_label_1
_geom_angle_atom_site_label_2
_geom_angle_atom_site_label_3
_geom_angle
N1 Ni1 N4 178.87(6)
N1 Ni1 N2 79.98(6)
N4 Ni1 N2 99.56(6)
N1 Ni1 N3 79.99(6)
N4 Ni1 N3 100.49(6)
N2 Ni1 N3 159.92(6)
N1 Ni1 N5 102.24(6)
N4 Ni1 N5 76.75(6)
N2 Ni1 N5 94.40(6)
N3 Ni1 N5 91.12(6)
N1 Ni1 N6 104.44(6)
N4 Ni1 N6 76.57(6)
N2 Ni1 N6 90.56(6)
N3 Ni1 N6 93.13(6)
N5 Ni1 N6 153.31(6)
C1 N1 C5 120.71(15)
C1 N1 Ni1 119.71(12)
C5 N1 Ni1 119.58(12)
C6 N2 C7 118.60(15)
C6 N2 Ni1 114.70(12)
C7 N2 Ni1 126.64(12)
C14 N3 C15 117.80(15)
C14 N3 Ni1 114.56(12)
C15 N3 Ni1 127.58(12)
C22 N4 C26 119.67(15)
C22 N4 Ni1 120.17(12)
C26 N4 Ni1 120.16(12)
C27 N5 C28 118.53(16)
C27 N5 Ni1 112.14(12)
C28 N5 Ni1 129.31(12)
C35 N6 C36 118.31(16)
C35 N6 Ni1 112.05(12)
C36 N6 Ni1 129.61(12)
N1 C1 C2 121.42(16)
N1 C1 C14 110.15(15)
C2 C1 C14 128.36(16)
C1 C2 C3 118.17(17)
C1 C2 H2 120.9
C3 C2 H2 120.9
C2 C3 C4 120.22(17)
C2 C3 H3 119.9
C4 C3 H3 119.9
C5 C4 C3 118.67(17)
C5 C4 H4 120.7
C3 C4 H4 120.7
N1 C5 C4 120.77(16)
N1 C5 C6 110.15(15)
C4 C5 C6 128.96(16)
N2 C6 C5 115.35(15)
N2 C6 H6 122.3
C5 C6 H6 122.3
N2 C7 C8 112.08(15)
N2 C7 H7A 109.2
C8 C7 H7A 109.2
N2 C7 H7AB 109.2
C8 C7 H7AB 109.2
H7A C7 H7AB 107.9
C9 C8 C13 118.76(18)
C9 C8 C7 121.31(16)
C13 C8 C7 119.74(17)
C10 C9 C8 121.23(18)
C10 C9 H9 119.4
C8 C9 H9 119.4
C11 C10 C9 117.80(19)
C11 C10 H10 121.1
C9 C10 H10 121.1
F3 C11 C12 118.69(19)
F3 C11 C10 118.5(2)
C12 C11 C10 122.8(2)
C11 C12 C13 118.80(18)
C11 C12 H12 120.6
C13 C12 H12 120.6
C12 C13 C8 120.53(19)
C12 C13 H13 119.7
C8 C13 H13 119.7
N3 C14 C1 115.50(15)
N3 C14 H14 122.3
C1 C14 H14 122.3
N3 C15 C16 111.20(14)
N3 C15 H15A 109.4
C16 C15 H15A 109.4
N3 C15 H15B 109.4
C16 C15 H15B 109.4
H15A C15 H15B 108.0
C21 C16 C17 119.18(17)
C21 C16 C15 120.47(17)
C17 C16 C15 120.29(17)
C16 C17 C18 120.61(19)
C16 C17 H17 119.7
C18 C17 H17 119.7
C19 C18 C17 118.05(19)
C19 C18 H18 121.0
C17 C18 H18 121.0
F2 C19 C18 118.3(2)
F2 C19 C20 118.1(2)
C18 C19 C20 123.59(19)
C19 C20 C21 117.8(2)
C19 C20 H20 121.1
C21 C20 H20 121.1
C16 C21 C20 120.77(19)
C16 C21 H21 119.6
C20 C21 H21 119.6
N4 C22 C23 121.68(17)
N4 C22 C35 114.07(16)
C23 C22 C35 124.23(17)
C24 C23 C22 118.58(18)
C24 C23 H23 120.7
C22 C23 H23 120.7
C23 C24 C25 119.51(18)
C23 C24 H24 120.2
C25 C24 H24 120.2
C24 C25 C26 118.98(19)
C24 C25 H25 120.5
C26 C25 H25 120.5
N4 C26 C25 121.55(18)
N4 C26 C27 113.79(16)
C25 C26 C27 124.64(18)
N5 C27 C26 117.07(17)
N5 C27 H27 121.5
C26 C27 H27 121.5
N5 C28 C29 109.76(15)
N5 C28 H28A 109.7
C29 C28 H28A 109.7
N5 C28 H28B 109.7
C29 C28 H28B 109.7
H28A C28 H28B 108.2
C30 C29 C34 119.16(19)
C30 C29 C28 120.77(18)
C34 C29 C28 120.07(19)
C29 C30 C31 121.0(2)
C29 C30 H30 119.5
C31 C30 H30 119.5
C32 C31 C30 118.0(2)
C32 C31 H31 121.0
C30 C31 H31 121.0
F1 C32 C31 118.1(2)
F1 C32 C33 118.8(2)
C31 C32 C33 123.1(2)
C32 C33 C34 118.2(2)
C32 C33 H33 120.9
C34 C33 H33 120.9
C33 C34 C29 120.5(2)
C33 C34 H34 119.7
C29 C34 H34 119.7
N6 C35 C22 116.99(16)
N6 C35 H35 121.5
C22 C35 H35 121.5
N6 C36 C37 110.46(14)
N6 C36 H36A 109.6
C37 C36 H36A 109.6
N6 C36 H36B 109.6
C37 C36 H36B 109.6
H36A C36 H36B 108.1
C42 C37 C38 119.60(17)
C42 C37 C36 120.55(17)
C38 C37 C36 119.85(17)
C39 C38 C37 120.50(17)
C39 C38 H38 119.8
C37 C38 H38 119.8
C40 C39 C38 117.72(18)
C40 C39 H39 121.1
C38 C39 H39 121.1
F4 C40 C41 117.54(17)
F4 C40 C39 118.68(17)
C41 C40 C39 123.78(18)
C40 C41 C42 117.34(17)
C40 C41 H41 121.3
C42 C41 H41 121.3
C37 C42 C41 121.06(17)
C37 C42 H42 119.5
C41 C42 H42 119.5
O2C N1C O1C 120.96(16)
O2C N1C O3C 119.22(17)
O1C N1C O3C 119.82(17)
O3D N1D O1D 120.45(18)
O3D N1D O2D 120.13(17)
O1D N1D O2D 119.25(17)
H1S O1S H2S 112(3)
H1T O1T H2T 108(3)

loop_
_geom_bond_atom_site_label_1
_geom_bond_atom_site_label_2
_geom_bond_distance
Ni1 N1 1.8642(14)
Ni1 N4 1.9503(15)
Ni1 N2 1.9901(15)
Ni1 N3 1.9916(15)
Ni1 N5 2.2079(16)
Ni1 N6 2.2131(15)
F1 C32 1.360(3)
F2 C19 1.365(2)
F3 C11 1.362(2)
F4 C40 1.361(2)
N1 C1 1.346(2)
N1 C5 1.348(2)
N2 C6 1.287(2)
N2 C7 1.462(2)
N3 C14 1.288(2)
N3 C15 1.469(2)
N4 C22 1.341(2)
N4 C26 1.348(2)
N5 C27 1.278(3)
N5 C28 1.467(2)
N6 C35 1.274(2)
N6 C36 1.464(2)
C1 C2 1.388(2)
C1 C14 1.460(2)
C2 C3 1.391(3)
C2 H2 0.9500
C3 C4 1.391(3)
C3 H3 0.9500
C4 C5 1.390(2)
C4 H4 0.9500
C5 C6 1.461(2)
C6 H6 0.9500
C7 C8 1.509(3)
C7 H7A 0.9900
C7 H7AB 0.9900
C8 C9 1.392(3)
C8 C13 1.392(3)
C9 C10 1.388(3)
C9 H9 0.9500
C10 C11 1.379(3)
C10 H10 0.9500
C11 C12 1.366(3)
C12 C13 1.388(3)
C12 H12 0.9500
C13 H13 0.9500
C14 H14 0.9500
C15 C16 1.512(2)
C15 H15A 0.9900
C15 H15B 0.9900
C16 C21 1.392(3)
C16 C17 1.394(3)
C17 C18 1.394(3)
C17 H17 0.9500
C18 C19 1.369(3)
C18 H18 0.9500
C19 C20 1.374(3)
C20 C21 1.395(3)
C20 H20 0.9500
C21 H21 0.9500
C22 C23 1.398(3)
C22 C35 1.461(3)
C23 C24 1.386(3)
C23 H23 0.9500
C24 C25 1.388(3)
C24 H24 0.9500
C25 C26 1.388(3)
C25 H25 0.9500
C26 C27 1.462(3)
C27 H27 0.9500
C28 C29 1.504(3)
C28 H28A 0.9900
C28 H28B 0.9900
C29 C30 1.386(3)
C29 C34 1.396(3)
C30 C31 1.388(3)
C30 H30 0.9500
C31 C32 1.372(4)
C31 H31 0.9500
C32 C33 1.376(4)
C33 C34 1.388(3)
C33 H33 0.9500
C34 H34 0.9500
C35 H35 0.9500
C36 C37 1.513(3)
C36 H36A 0.9900
C36 H36B 0.9900
C37 C42 1.386(3)
C37 C38 1.392(3)
C38 C39 1.389(3)
C38 H38 0.9500
C39 C40 1.380(3)
C39 H39 0.9500
C40 C41 1.373(3)
C41 C42 1.392(3)
C41 H41 0.9500
C42 H42 0.9500
N1C O2C 1.244(2)
N1C O1C 1.253(2)
N1C O3C 1.257(2)
N1D O3D 1.239(2)
N1D O1D 1.254(2)
N1D O2D 1.262(2)
O1S H1S 0.830(17)
O1S H2S 0.862(17)
O1T H1T 0.867(17)
O1T H2T 0.853(17)

loop_
_geom_hbond_atom_site_label_D
_geom_hbond_atom_site_label_H
_geom_hbond_atom_site_label_A
_geom_hbond_site_symmetry_A
_geom_hbond_distance_DH
_geom_hbond_distance_HA
_geom_hbond_distance_DA
_geom_hbond_angle_DHA
_geom_hbond_publ_flag
O1S H1S O3C . 0.830(17) 1.999(18) 2.814(2) 167(3) yes
O1S H2S O2D . 0.862(17) 1.955(18) 2.813(2) 174(3) yes
O1T H1T O1C . 0.867(17) 2.028(18) 2.876(2) 166(3) yes
O1T H2T O1D . 0.853(17) 2.209(17) 3.062(2) 178(3) yes
C2 H2 O3C 7_566 0.95 2.41 3.303(2) 157 yes
C4 H4 O1S 5_666 0.95 2.40 3.185(2) 140 yes
C13 H13 F1 7_565 0.95 2.39 3.240(3) 149 yes
C14 H14 O1S 7_566 0.95 2.33 3.227(2) 158 yes
C15 H15B O1D 4_556 0.99 2.55 3.487(2) 158 yes
C18 H18 F3 8_755 0.95 2.48 3.373(3) 156 yes
C23 H23 O2C . 0.95 2.45 3.239(3) 140 yes
C27 H27 O3C 4_556 0.95 2.41 3.343(2) 166 yes
C28 H28A O2D 5_666 0.99 2.56 3.540(3) 171 yes
C33 H33 F4 3_646 0.95 2.47 3.320(3) 150 yes
C35 H35 F3 4_456 0.95 2.52 3.302(2) 140 yes

loop_
_geom_torsion_atom_site_label_1
_geom_torsion_atom_site_label_2
_geom_torsion_atom_site_label_3
_geom_torsion_atom_site_label_4
_geom_torsion
N2 Ni1 N1 C1 175.88(14)
N3 Ni1 N1 C1 -2.77(13)
N5 Ni1 N1 C1 -91.74(13)
N6 Ni1 N1 C1 87.91(13)
N2 Ni1 N1 C5 -4.79(13)
N3 Ni1 N1 C5 176.56(14)
N5 Ni1 N1 C5 87.59(13)
N6 Ni1 N1 C5 -92.76(13)
C5 N1 C1 C2 1.0(3)
Ni1 N1 C1 C2 -179.72(13)
C5 N1 C1 C14 -176.35(15)
Ni1 N1 C1 C14 2.98(19)
N1 C1 C2 C3 -1.3(3)
C14 C1 C2 C3 175.45(17)
C1 C2 C3 C4 0.2(3)
C2 C3 C4 C5 1.2(3)
C1 N1 C5 C4 0.6(2)
Ni1 N1 C5 C4 -178.77(13)
C1 N1 C5 C6 -175.78(15)
Ni1 N1 C5 C6 4.90(19)
C3 C4 C5 N1 -1.6(3)
C3 C4 C5 C6 173.93(18)
C7 N2 C6 C5 175.30(15)
Ni1 N2 C6 C5 -2.03(19)
N1 C5 C6 N2 -1.6(2)
C4 C5 C6 N2 -177.54(17)
C6 N2 C7 C8 108.60(18)
Ni1 N2 C7 C8 -74.43(18)
N2 C7 C8 C9 -41.1(2)
N2 C7 C8 C13 143.91(17)
C13 C8 C9 C10 0.0(3)
C7 C8 C9 C10 -175.08(18)
C8 C9 C10 C11 2.4(3)
C9 C10 C11 F3 176.66(18)
C9 C10 C11 C12 -2.6(3)
F3 C11 C12 C13 -178.77(18)
C10 C11 C12 C13 0.5(3)
C11 C12 C13 C8 1.9(3)
C9 C8 C13 C12 -2.2(3)
C7 C8 C13 C12 172.98(17)
C15 N3 C14 C1 176.60(14)
Ni1 N3 C14 C1 -0.9(2)
N1 C1 C14 N3 -1.2(2)
C2 C1 C14 N3 -178.26(17)
C14 N3 C15 C16 103.36(19)
Ni1 N3 C15 C16 -79.53(18)
N3 C15 C16 C21 -61.9(2)
N3 C15 C16 C17 120.90(18)
C21 C16 C17 C18 0.0(3)
C15 C16 C17 C18 177.22(17)
C16 C17 C18 C19 0.4(3)
C17 C18 C19 F2 179.97(17)
C17 C18 C19 C20 -0.3(3)
F2 C19 C20 C21 179.65(18)
C18 C19 C20 C21 -0.1(3)
C17 C16 C21 C20 -0.4(3)
C15 C16 C21 C20 -177.62(17)
C19 C20 C21 C16 0.4(3)
C26 N4 C22 C23 -0.9(3)
Ni1 N4 C22 C23 178.46(13)
C26 N4 C22 C35 177.66(15)
Ni1 N4 C22 C35 -3.0(2)
N4 C22 C23 C24 1.7(3)
C35 C22 C23 C24 -176.63(18)
C22 C23 C24 C25 -1.2(3)
C23 C24 C25 C26 -0.2(3)
C22 N4 C26 C25 -0.6(3)
Ni1 N4 C26 C25 -179.93(14)
C22 N4 C26 C27 178.07(15)
Ni1 N4 C26 C27 -1.3(2)
C24 C25 C26 N4 1.2(3)
C24 C25 C26 C27 -177.37(18)
C28 N5 C27 C26 -178.27(16)
Ni1 N5 C27 C26 3.0(2)
N4 C26 C27 N5 -1.4(2)
C25 C26 C27 N5 177.20(18)
C27 N5 C28 C29 -117.17(19)
Ni1 N5 C28 C29 61.3(2)
N5 C28 C29 C30 -116.22(19)
N5 C28 C29 C34 64.0(2)
C34 C29 C30 C31 -0.5(3)
C28 C29 C30 C31 179.69(18)
C29 C30 C31 C32 0.1(3)
C30 C31 C32 F1 -179.8(2)
C30 C31 C32 C33 0.1(4)
F1 C32 C33 C34 -179.9(2)
C31 C32 C33 C34 0.2(4)
C32 C33 C34 C29 -0.6(3)
C30 C29 C34 C33 0.7(3)
C28 C29 C34 C33 -179.43(19)
C36 N6 C35 C22 -178.93(15)
Ni1 N6 C35 C22 2.81(19)
N4 C22 C35 N6 -0.2(2)
C23 C22 C35 N6 178.24(17)
C35 N6 C36 C37 -120.46(18)
Ni1 N6 C36 C37 57.4(2)
N6 C36 C37 C42 -110.12(19)
N6 C36 C37 C38 69.5(2)
C42 C37 C38 C39 0.2(3)
C36 C37 C38 C39 -179.45(17)
C37 C38 C39 C40 0.0(3)
C38 C39 C40 F4 179.65(17)
C38 C39 C40 C41 -0.4(3)
F4 C40 C41 C42 -179.48(17)
C39 C40 C41 C42 0.5(3)
C38 C37 C42 C41 0.0(3)
C36 C37 C42 C41 179.63(17)
C40 C41 C42 C37 -0.3(3)

_cod_database_fobs_code 1556702
